data_7031894
loop_
_publ_author_name
'Son, Jung-Ho'
'Wang, Jiarui'
'Casey, William H.'

_publ_section_title
;
 Structure, stability and photocatalytic H2 production by Cr-, Mn-, Fe-,
 Co-, and Ni-substituted decaniobate clusters.
;
_journal_issue 48
_journal_name_full 'Dalton transactions (Cambridge, England : 2003)'
_journal_page_first 17928
_journal_page_last 17933
_journal_paper_doi 10.1039/c4dt02020k
_journal_volume 43
_journal_year 2014
_chemical_formula_moiety 'Mn Nb9 O28 8(C4 H12 N) 29(H2 O)'
_chemical_formula_sum 'C33 H60 Mn N8 Nb9 O57'
_chemical_formula_weight 2372.02
_chemical_name_common 'Tetramethylammonium nonaniobomanganate'
_chemical_name_systematic
;
 ?
;
_space_group_crystal_system monoclinic
_space_group_IT_number 12
_space_group_name_Hall '-C 2y'
_space_group_name_H-M_alt 'C 1 2/m 1'
_symmetry_space_group_name_Hall '-C 2y'
_symmetry_space_group_name_H-M 'C 1 2/m 1'
_atom_sites_solution_hydrogens geom
_audit_creation_method SHELXL-2014
_cell_angle_alpha 90
_cell_angle_beta 129.353(3)
_cell_angle_gamma 90
_cell_formula_units_Z 2
_cell_length_a 22.846(6)
_cell_length_b 13.767(4)
_cell_length_c 17.970(5)
_cell_measurement_reflns_used 6920
_cell_measurement_temperature 93(2)
_cell_measurement_theta_max 27.51
_cell_measurement_theta_min 2.79
_cell_volume 4370(2)
_computing_cell_refinement 'Bruker SAINT'
_computing_data_collection 'Bruker APEX2'
_computing_data_reduction 'Bruker SAINT'
_computing_structure_refinement 'SHELXL-2012 (Sheldrick, 2012)'
_computing_structure_solution 'SHELXS-97 (Sheldrick, 2008)'
_diffrn_ambient_temperature 93(2)
_diffrn_measured_fraction_theta_full 0.996
_diffrn_measured_fraction_theta_max 0.987
_diffrn_measurement_device_type 'Bruker APEX-II CCD'
_diffrn_measurement_method '\f and \w scans'
_diffrn_radiation_monochromator graphite
_diffrn_radiation_source 'sealed tube'
_diffrn_radiation_type MoK\a
_diffrn_radiation_wavelength 0.71073
_diffrn_reflns_av_R_equivalents 0.0190
_diffrn_reflns_av_unetI/netI 0.0138
_diffrn_reflns_Laue_measured_fraction_full 0.996
_diffrn_reflns_Laue_measured_fraction_max 0.987
_diffrn_reflns_limit_h_max 29
_diffrn_reflns_limit_h_min -29
_diffrn_reflns_limit_k_max 17
_diffrn_reflns_limit_k_min -17
_diffrn_reflns_limit_l_max 23
_diffrn_reflns_limit_l_min -23
_diffrn_reflns_number 23936
_diffrn_reflns_point_group_measured_fraction_full 0.996
_diffrn_reflns_point_group_measured_fraction_max 0.987
_diffrn_reflns_theta_full 25.242
_diffrn_reflns_theta_max 27.543
_diffrn_reflns_theta_min 2.795
_exptl_absorpt_coefficient_mu 1.374
_exptl_absorpt_correction_T_max 0.7426
_exptl_absorpt_correction_T_min 0.5855
_exptl_absorpt_correction_type multi-scan
_exptl_absorpt_process_details 'SADABS (Bruker, 2003)'
_exptl_crystal_colour purple
_exptl_crystal_density_diffrn 1.803
_exptl_crystal_description block
_exptl_crystal_F_000 2328
_exptl_crystal_size_max 0.447
_exptl_crystal_size_mid 0.423
_exptl_crystal_size_min 0.236
_refine_diff_density_max 0.928
_refine_diff_density_min -1.207
_refine_diff_density_rms 0.129
_refine_ls_extinction_method none
_refine_ls_goodness_of_fit_ref 1.242
_refine_ls_hydrogen_treatment constr
_refine_ls_matrix_type full
_refine_ls_number_parameters 313
_refine_ls_number_reflns 5199
_refine_ls_number_restraints 0
_refine_ls_restrained_S_all 1.242
_refine_ls_R_factor_all 0.0516
_refine_ls_R_factor_gt 0.0505
_refine_ls_shift/su_max 0.005
_refine_ls_shift/su_mean 0.000
_refine_ls_structure_factor_coef Fsqd
_refine_ls_weighting_details
;
 w=1/[\s^2^(Fo^2^)+(0.0359P)^2^+53.9487P]
 where P=(Fo^2^+2Fc^2^)/3
;
_refine_ls_weighting_scheme calc
_refine_ls_wR_factor_gt 0.1279
_refine_ls_wR_factor_ref 0.1285
_reflns_Friedel_coverage 0.000
_reflns_number_gt 5048
_reflns_number_total 5199
_reflns_threshold_expression 'I > 2\s(I)'
_cod_data_source_file c4dt02020k2.cif
_cod_data_source_block TMA-MnNb9
_cod_depositor_comments 'Adding full bibliography for 7031894--7031896.cif.'
_cod_database_code 7031894
_shelx_space_group_comment
;
The symmetry employed for this shelxl refinement is uniquely defined
by the following loop, which should always be used as a source of
symmetry information in preference to the above space-group names.
They are only intended as comments.
;
_shelx_estimated_absorpt_t_min 0.579
_shelx_estimated_absorpt_t_max 0.738

loop_
_space_group_symop_operation_xyz
'x, y, z'
'-x, y, -z'
'x+1/2, y+1/2, z'
'-x+1/2, y+1/2, -z'
'-x, -y, -z'
'x, -y, z'
'-x+1/2, -y+1/2, -z'
'x+1/2, -y+1/2, z'

loop_
_atom_site_label
_atom_site_type_symbol
_atom_site_fract_x
_atom_site_fract_y
_atom_site_fract_z
_atom_site_U_iso_or_equiv
_atom_site_adp_type
_atom_site_occupancy
_atom_site_site_symmetry_order
_atom_site_calc_flag
_atom_site_refinement_flags_posn
_atom_site_refinement_flags_adp
_atom_site_refinement_flags_occupancy
_atom_site_disorder_assembly
_atom_site_disorder_group
Nb1 Nb 0.43887(3) 0.26705(3) 0.37775(3) 0.02656(13) Uani 1 1 d . . . . .
Mn2 Mn 0.44092(4) 0.5000 0.38183(5) 0.0203(3) Uani 0.519(10) 2 d S T P A 1
Nb2 Nb 0.44092(4) 0.5000 0.38183(5) 0.0203(3) Uani 0.481(10) 2 d S T P A 2
Nb3 Nb 0.39203(2) 0.38191(3) 0.49998(3) 0.02287(12) Uani 1 1 d . . . . .
O1 O 0.3951(2) 0.1743(3) 0.2901(3) 0.0408(10) Uani 1 1 d . . . . .
O2 O 0.40018(19) 0.3944(2) 0.3004(2) 0.0241(7) Uani 1 1 d . . . . .
O3 O 0.36464(19) 0.2951(3) 0.3982(2) 0.0278(7) Uani 1 1 d . . . . .
O4 O 0.5000 0.1958(3) 0.5000 0.0289(10) Uani 1 2 d S T P A .
O5 O 0.4664(2) 0.2950(3) 0.6017(2) 0.0279(7) Uani 1 1 d . . . . .
O6 O 0.5000 0.4010(3) 0.5000 0.0217(9) Uani 1 2 d S T P A .
O7 O 0.3634(3) 0.5000 0.4098(3) 0.0292(11) Uani 1 2 d S T P A .
O8 O 0.5464(3) 0.5000 0.4098(3) 0.0294(11) Uani 1 2 d S T P . .
O9 O 0.3153(2) 0.3691(3) 0.5001(3) 0.0387(9) Uani 1 1 d . . . . .
O10 O 0.5000 0.2500(10) 0.0000 0.149(6) Uani 1 2 d S T P . .
O11 O 0.4556(8) 0.1582(13) 0.0912(10) 0.226(8) Uani 1 1 d . . . . .
O12 O 0.5434(4) 0.1900(6) 0.2737(5) 0.088(2) Uani 1 1 d . . . . .
O13 O 0.3475(4) 0.0000 0.1951(4) 0.0433(14) Uani 1 2 d S T P . .
O14 O 0.1353(7) 0.1581(14) 0.0911(10) 0.226(8) Uani 1 1 d . . . . .
O15 O 0.2304(3) 0.1902(6) 0.2737(5) 0.087(2) Uani 1 1 d . . . . .
O16 O 0.1903(3) 0.2500(4) 0.3804(4) 0.0634(14) Uani 1 1 d . . . . .
O17 O 0.3128(17) 0.5000 0.126(2) 0.144(19) Uani 0.45(4) 2 d S T . . .
O18 O 0.1904(9) 0.0000 0.0590(13) 0.114(10) Uani 0.66(3) 2 d S T . . .
O19 O 0.200(2) 0.0000 0.156(4) 0.17(3) Uani 0.34(4) 2 d S T . . .
O20 O 0.3685(14) 0.0000 0.0591(13) 0.115(10) Uani 0.67(3) 2 d S T . . .
O21 O 0.455(3) 0.0000 0.156(4) 0.17(3) Uani 0.33(4) 2 d S T . . .
N1 N 0.3773(4) 0.0000 0.5001(5) 0.0326(14) Uani 1 2 d S T P . .
N2 N 0.1630(5) 0.5000 0.1911(6) 0.053(2) Uani 1 2 d S T P . .
N3 N 0.5281(6) 0.5000 0.1910(6) 0.053(2) Uani 1 2 d S T P . .
N4 N 0.2500 0.2500 0.0000 0.198(14) Uani 1 2 d S . P . .
C1 C 0.3729(8) 0.0000 0.4138(9) 0.065(3) Uani 1 2 d S T P . .
H1A H 0.4104 0.0454 0.4238 0.098 Uiso 0.5 1 calc R U P . .
H1B H 0.3221 0.0200 0.3572 0.098 Uiso 0.5 1 calc R U P . .
H1C H 0.3834 -0.0655 0.4034 0.098 Uiso 0.5 1 calc R U P . .
C2 C 0.3400(4) 0.0885(5) 0.4999(5) 0.0464(15) Uani 1 1 d . . . . .
H2A H 0.3435 0.0885 0.5571 0.070 Uiso 1 1 calc R U . . .
H2B H 0.2866 0.0890 0.4419 0.070 Uiso 1 1 calc R U . . .
H2C H 0.3653 0.1464 0.5005 0.070 Uiso 1 1 calc R U . . .
C3 C 0.4591(6) 0.0000 0.5861(9) 0.066(3) Uani 1 2 d S T P . .
H3A H 0.4800 -0.0653 0.5956 0.099 Uiso 0.5 1 calc R U P . .
H3C H 0.4649 0.0190 0.6430 0.099 Uiso 0.5 1 calc R U P . .
H3B H 0.4862 0.0462 0.5762 0.099 Uiso 0.5 1 calc R U P . .
C4 C 0.1706(8) 0.5000 0.2801(10) 0.088(4) Uani 1 2 d S T P . .
H4A H 0.1322 0.5429 0.2708 0.132 Uiso 0.5 1 calc R U P . .
H4B H 0.2211 0.5233 0.3346 0.132 Uiso 0.5 1 calc R U P . .
H4C H 0.1635 0.4338 0.2932 0.132 Uiso 0.5 1 calc R U P . .
C5 C 0.2058(7) 0.4167(10) 0.1956(8) 0.135(6) Uani 1 1 d . . . . .
H5A H 0.1766 0.3569 0.1794 0.202 Uiso 1 1 calc R U . . .
H5B H 0.2544 0.4113 0.2607 0.202 Uiso 1 1 calc R U . . .
H5C H 0.2148 0.4265 0.1496 0.202 Uiso 1 1 calc R U . . .
C6 C 0.0865(8) 0.5000 0.1026(14) 0.151(9) Uani 1 2 d S T P . .
C7 C 0.4899(9) 0.4169(10) 0.1957(8) 0.133(6) Uani 1 1 d . . . . .
H7A H 0.4350 0.4274 0.1508 0.199 Uiso 1 1 calc R U . . .
H7B H 0.5072 0.4107 0.2612 0.199 Uiso 1 1 calc R U . . .
H7C H 0.5019 0.3573 0.1781 0.199 Uiso 1 1 calc R U . . .
C8 C 0.6092(8) 0.5000 0.2800(10) 0.088(4) Uani 1 2 d S T P . .
H8A H 0.6290 0.4335 0.2942 0.132 Uiso 0.5 1 calc R U P . .
H8B H 0.6131 0.5251 0.3341 0.132 Uiso 0.5 1 calc R U P . .
H8C H 0.6386 0.5414 0.2701 0.132 Uiso 0.5 1 calc R U P . .
C9 C 0.5155(15) 0.5000 0.1021(14) 0.151(9) Uani 1 2 d S T P . .
C10 C 0.2271(15) 0.203(2) 0.0609(18) 0.111(12) Uiso 0.54(4) 1 d . . . . .
C11 C 0.2891(14) 0.3541(19) 0.079(2) 0.217(17) Uani 0.96(5) 1 d . . . . .
C12 C 0.292(2) 0.234(3) 0.0874(14) 0.085(17) Uani 0.33(4) 1 d . . . . .
C13 C 0.3352(11) 0.203(2) 0.0623(19) 0.143(16) Uani 0.57(4) 1 d . . . . .

loop_
_atom_site_aniso_label
_atom_site_aniso_U_11
_atom_site_aniso_U_22
_atom_site_aniso_U_33
_atom_site_aniso_U_23
_atom_site_aniso_U_13
_atom_site_aniso_U_12
Nb1 0.0303(2) 0.0237(2) 0.0170(2) -0.00541(16) 0.01085(18) -0.00343(17)
Mn2 0.0231(4) 0.0147(4) 0.0233(4) 0.000 0.0148(3) 0.000
Nb2 0.0231(4) 0.0147(4) 0.0233(4) 0.000 0.0148(3) 0.000
Nb3 0.0237(2) 0.0226(2) 0.0200(2) 0.00002(15) 0.01279(17) -0.00396(16)
O1 0.051(2) 0.028(2) 0.0251(18) -0.0090(16) 0.0159(18) -0.0054(18)
O2 0.0270(16) 0.0214(16) 0.0172(15) 0.0010(12) 0.0108(13) 0.0007(13)
O3 0.0269(17) 0.0254(17) 0.0208(16) -0.0029(13) 0.0103(14) -0.0067(14)
O4 0.038(3) 0.015(2) 0.023(2) 0.000 0.015(2) 0.000
O5 0.0349(18) 0.0257(17) 0.0202(15) 0.0026(13) 0.0161(15) -0.0028(15)
O6 0.023(2) 0.022(2) 0.015(2) 0.000 0.0095(18) 0.000
O7 0.023(2) 0.023(2) 0.022(2) 0.000 0.005(2) 0.000
O8 0.047(3) 0.023(2) 0.023(2) 0.000 0.024(2) 0.000
O9 0.034(2) 0.048(2) 0.038(2) -0.0001(18) 0.0244(18) -0.0046(18)
O10 0.190(15) 0.099(10) 0.093(9) 0.000 0.059(9) 0.000
O11 0.225(14) 0.32(2) 0.184(12) -0.125(14) 0.152(12) -0.123(15)
O12 0.110(5) 0.109(5) 0.075(4) 0.004(4) 0.073(4) 0.032(4)
O13 0.055(4) 0.030(3) 0.025(3) 0.000 0.016(3) 0.000
O14 0.132(9) 0.32(2) 0.184(12) -0.122(14) 0.082(9) -0.037(12)
O15 0.044(3) 0.108(5) 0.075(4) 0.004(4) 0.021(3) -0.026(3)
O16 0.066(3) 0.055(3) 0.074(4) 0.000(3) 0.047(3) -0.014(3)
O17 0.11(2) 0.21(4) 0.11(2) 0.000 0.07(2) 0.000
O18 0.086(12) 0.073(11) 0.078(12) 0.000 0.003(8) 0.000
O19 0.09(3) 0.24(7) 0.13(4) 0.000 0.05(3) 0.000
O20 0.21(3) 0.074(11) 0.078(13) 0.000 0.096(16) 0.000
O21 0.19(6) 0.23(7) 0.12(4) 0.000 0.12(5) 0.000
N1 0.039(3) 0.019(3) 0.043(4) 0.000 0.027(3) 0.000
N2 0.043(4) 0.044(4) 0.037(4) 0.000 0.009(3) 0.000
N3 0.080(6) 0.045(4) 0.038(4) 0.000 0.039(4) 0.000
N4 0.22(2) 0.090(12) 0.46(5) 0.04(2) 0.30(3) 0.023(15)
C1 0.108(10) 0.043(5) 0.084(8) 0.000 0.079(8) 0.000
C2 0.052(4) 0.034(3) 0.059(4) -0.001(3) 0.038(3) 0.012(3)
C3 0.043(5) 0.044(6) 0.084(8) 0.000 0.027(6) 0.000
C4 0.068(8) 0.122(13) 0.070(8) 0.000 0.042(7) 0.000
C5 0.121(10) 0.124(11) 0.067(7) -0.022(7) 0.016(7) 0.056(9)
C6 0.041(7) 0.22(3) 0.099(13) 0.000 0.001(8) 0.000
C7 0.186(14) 0.123(10) 0.067(6) -0.022(7) 0.070(8) -0.085(10)
C8 0.074(9) 0.124(13) 0.071(8) 0.000 0.048(8) 0.000
C9 0.20(2) 0.22(3) 0.097(13) 0.000 0.124(16) 0.000
C11 0.22(3) 0.18(3) 0.27(3) -0.11(2) 0.17(2) -0.066(19)
C12 0.08(3) 0.09(2) 0.011(9) 0.003(10) -0.004(11) -0.009(17)
C13 0.071(14) 0.21(3) 0.15(2) 0.08(2) 0.071(16) 0.067(17)

loop_
_atom_type_symbol
_atom_type_description
_atom_type_scat_dispersion_real
_atom_type_scat_dispersion_imag
_atom_type_scat_source
C C 0.0033 0.0016 'International Tables Vol C Tables 4.2.6.8 and 6.1.1.4'
H H 0.0000 0.0000 'International Tables Vol C Tables 4.2.6.8 and 6.1.1.4'
N N 0.0061 0.0033 'International Tables Vol C Tables 4.2.6.8 and 6.1.1.4'
O O 0.0106 0.0060 'International Tables Vol C Tables 4.2.6.8 and 6.1.1.4'
Mn Mn 0.3368 0.7283 'International Tables Vol C Tables 4.2.6.8 and 6.1.1.4'
Nb Nb -2.0727 0.6215 'International Tables Vol C Tables 4.2.6.8 and 6.1.1.4'

loop_
_geom_angle_atom_site_label_1
_geom_angle_atom_site_label_2
_geom_angle_atom_site_label_3
_geom_angle
_geom_angle_site_symmetry_1
_geom_angle_site_symmetry_3
O1 Nb1 O4 103.62(18) . .
O1 Nb1 O3 103.79(18) . .
O4 Nb1 O3 88.56(10) . .
O1 Nb1 O5 103.87(18) . 2_656
O4 Nb1 O5 88.32(10) . 2_656
O3 Nb1 O5 152.11(14) . 2_656
O1 Nb1 O2 104.84(16) . .
O4 Nb1 O2 151.54(15) . .
O3 Nb1 O2 84.73(14) . .
O5 Nb1 O2 84.92(14) 2_656 .
O1 Nb1 O6 179.02(15) . .
O4 Nb1 O6 77.36(14) . .
O3 Nb1 O6 76.20(10) . .
O5 Nb1 O6 76.08(10) 2_656 .
O2 Nb1 O6 74.18(12) . .
O1 Nb1 Mn2 137.38(13) . .
O4 Nb1 Mn2 119.00(12) . .
O3 Nb1 Mn2 78.66(10) . .
O5 Nb1 Mn2 78.71(10) 2_656 .
O2 Nb1 Mn2 32.54(9) . .
O6 Nb1 Mn2 41.64(7) . .
O2 Mn2 O2 104.2(2) 6_565 .
O2 Mn2 O7 96.36(13) 6_565 .
O2 Mn2 O7 96.36(13) . .
O2 Mn2 O8 96.53(13) 6_565 .
O2 Mn2 O8 96.53(13) . .
O7 Mn2 O8 158.94(18) . .
O2 Mn2 O6 167.59(14) 6_565 .
O2 Mn2 O6 88.22(14) . .
O7 Mn2 O6 82.01(10) . .
O8 Mn2 O6 81.83(10) . .
O2 Mn2 O6 88.22(14) 6_565 5_666
O2 Mn2 O6 167.59(14) . 5_666
O7 Mn2 O6 82.01(10) . 5_666
O8 Mn2 O6 81.83(10) . 5_666
O6 Mn2 O6 79.4(2) . 5_666
O2 Mn2 Nb1 141.08(10) 6_565 .
O2 Mn2 Nb1 36.89(10) . .
O7 Mn2 Nb1 90.180(16) . .
O8 Mn2 Nb1 90.191(16) . .
O6 Mn2 Nb1 51.33(10) . .
O6 Mn2 Nb1 130.70(10) 5_666 .
O2 Mn2 Nb1 36.89(10) 6_565 6_565
O2 Mn2 Nb1 141.08(10) . 6_565
O7 Mn2 Nb1 90.179(16) . 6_565
O8 Mn2 Nb1 90.191(16) . 6_565
O6 Mn2 Nb1 130.70(10) . 6_565
O6 Mn2 Nb1 51.33(10) 5_666 6_565
Nb1 Mn2 Nb1 177.97(3) . 6_565
O9 Nb3 O3 102.37(17) . .
O9 Nb3 O5 102.45(18) . .
O3 Nb3 O5 94.33(15) . .
O9 Nb3 O7 104.9(2) . .
O3 Nb3 O7 89.57(15) . .
O5 Nb3 O7 150.88(18) . .
O9 Nb3 O8 104.9(2) . 5_666
O3 Nb3 O8 150.86(17) . 5_666
O5 Nb3 O8 89.57(15) . 5_666
O7 Nb3 O8 73.83(15) . 5_666
O9 Nb3 O6 179.64(18) . .
O3 Nb3 O6 77.90(13) . .
O5 Nb3 O6 77.76(13) . .
O7 Nb3 O6 74.89(17) . .
O8 Nb3 O6 74.75(17) 5_666 .
O9 Nb3 Nb3 95.73(14) . 6_565
O3 Nb3 Nb3 128.33(10) . 6_565
O5 Nb3 Nb3 128.35(11) . 6_565
O7 Nb3 Nb3 38.83(11) . 6_565
O8 Nb3 Nb3 38.85(11) 5_666 6_565
O6 Nb3 Nb3 83.91(11) . 6_565
Mn2 O2 Nb1 110.57(15) . .
Nb3 O3 Nb1 119.63(17) . .
Nb1 O4 Nb1 120.0(2) 2_656 .
Nb3 O5 Nb1 119.75(17) . 2_656
Mn2 O6 Mn2 100.6(2) . 5_666
Mn2 O6 Nb3 93.80(7) . .
Nb2 O6 Nb3 93.97(7) 5_666 .
Mn2 O6 Nb3 93.97(7) 5_666 .
Mn2 O6 Nb3 93.97(7) . 2_656
Nb2 O6 Nb3 93.80(7) 5_666 2_656
Mn2 O6 Nb3 93.80(7) 5_666 2_656
Nb3 O6 Nb3 167.8(2) . 2_656
Mn2 O6 Nb1 87.04(4) . .
Nb2 O6 Nb1 172.33(17) 5_666 .
Mn2 O6 Nb1 172.33(17) 5_666 .
Nb3 O6 Nb1 85.45(9) . .
Nb3 O6 Nb1 85.61(9) 2_656 .
Mn2 O6 Nb1 172.33(17) . 2_656
Nb2 O6 Nb1 87.04(4) 5_666 2_656
Mn2 O6 Nb1 87.04(4) 5_666 2_656
Nb3 O6 Nb1 85.61(9) . 2_656
Nb3 O6 Nb1 85.45(9) 2_656 2_656
Nb1 O6 Nb1 85.30(15) . 2_656
Nb3 O7 Nb3 102.3(2) . 6_565
Nb3 O7 Mn2 106.61(17) . .
Nb3 O7 Mn2 106.61(17) 6_565 .
Nb3 O8 Nb3 102.3(2) 5_666 2_656
Nb3 O8 Mn2 106.75(17) 5_666 .
Nb3 O8 Mn2 106.75(17) 2_656 .
C2 N1 C2 110.1(7) 6 .
C2 N1 C3 110.1(5) 6 .
C2 N1 C3 110.1(5) . .
C2 N1 C1 109.8(5) 6 .
C2 N1 C1 109.8(5) . .
C3 N1 C1 107.0(9) . .
C6 N2 C4 114.8(13) . .
C6 N2 C5 111.1(8) . 6_565
C4 N2 C5 108.6(8) . 6_565
C6 N2 C5 111.1(8) . .
C4 N2 C5 108.6(8) . .
C5 N2 C5 102.0(15) 6_565 .
C9 N3 C7 110.9(8) . 6_565
C9 N3 C7 110.9(8) . .
C7 N3 C7 101.8(15) 6_565 .
C9 N3 C8 115.5(13) . .
C7 N3 C8 108.4(8) 6_565 .
C7 N3 C8 108.4(8) . .
C12 N4 C12 180.0 . 7
C12 N4 C10 127(2) . 7
C12 N4 C10 53(2) 7 7
C12 N4 C10 53(2) . .
C12 N4 C10 127(2) 7 .
C10 N4 C10 180.0 7 .
C12 N4 C13 55(2) . .
C12 N4 C13 125(2) 7 .
C10 N4 C13 82.4(13) 7 .
C10 N4 C13 97.6(13) . .
C12 N4 C13 125(2) . 7
C12 N4 C13 55(2) 7 7
C10 N4 C13 97.6(13) 7 7
C10 N4 C13 82.4(13) . 7
C13 N4 C13 180.0 . 7
C12 N4 C11 62.8(19) . .
C12 N4 C11 117.2(19) 7 .
C10 N4 C11 90.4(13) 7 .
C10 N4 C11 89.6(13) . .
C13 N4 C11 89.7(15) . .
C13 N4 C11 90.3(15) 7 .
C12 N4 C11 117.2(19) . 7
C12 N4 C11 62.8(19) 7 7
C10 N4 C11 89.6(13) 7 7
C10 N4 C11 90.4(13) . 7
C13 N4 C11 90.3(15) . 7
C13 N4 C11 89.7(15) 7 7
C11 N4 C11 180.0 . 7
N1 C1 H1A 109.5 . .
N1 C1 H1B 109.5 . .
H1A C1 H1B 109.5 . .
N1 C1 H1C 109.5 . .
H1A C1 H1C 109.5 . .
H1B C1 H1C 109.5 . .
N1 C2 H2A 109.5 . .
N1 C2 H2B 109.5 . .
H2A C2 H2B 109.5 . .
N1 C2 H2C 109.5 . .
H2A C2 H2C 109.5 . .
H2B C2 H2C 109.5 . .
N1 C3 H3A 109.5 . .
N1 C3 H3C 109.5 . .
H3A C3 H3C 109.5 . .
N1 C3 H3B 109.5 . .
H3A C3 H3B 109.5 . .
H3C C3 H3B 109.5 . .
N2 C4 H4A 109.5 . .
N2 C4 H4B 109.5 . .
H4A C4 H4B 109.5 . .
N2 C4 H4C 109.5 . .
H4A C4 H4C 109.5 . .
H4B C4 H4C 109.5 . .
N2 C5 H5A 109.5 . .
N2 C5 H5B 109.5 . .
H5A C5 H5B 109.5 . .
N2 C5 H5C 109.5 . .
H5A C5 H5C 109.5 . .
H5B C5 H5C 109.5 . .
N3 C7 H7A 109.5 . .
N3 C7 H7B 109.5 . .
H7A C7 H7B 109.5 . .
N3 C7 H7C 109.5 . .
H7A C7 H7C 109.5 . .
H7B C7 H7C 109.5 . .
N3 C8 H8A 109.5 . .
N3 C8 H8B 109.5 . .
H8A C8 H8B 109.5 . .
N3 C8 H8C 109.5 . .
H8A C8 H8C 109.5 . .
H8B C8 H8C 109.5 . .
C12 C10 N4 48.4(13) . .
C12 C11 N4 41.5(9) . .
N4 C12 C10 79(2) . .
N4 C12 C13 78(2) . .
C10 C12 C13 131(3) . .
N4 C12 C11 75.7(19) . .
C10 C12 C11 108(3) . .
C13 C12 C11 106(3) . .
C12 C13 N4 47.3(10) . .

loop_
_geom_bond_atom_site_label_1
_geom_bond_atom_site_label_2
_geom_bond_distance
_geom_bond_site_symmetry_2
Nb1 O1 1.764(4) .
Nb1 O4 1.962(2) .
Nb1 O3 1.988(4) .
Nb1 O5 1.989(4) 2_656
Nb1 O2 2.056(3) .
Nb1 O6 2.507(4) .
Nb1 Mn2 3.2074(10) .
Mn2 O2 1.843(3) 6_565
Mn2 O2 1.843(3) .
Mn2 O7 2.125(6) .
Mn2 O8 2.127(6) .
Mn2 O6 2.134(3) .
Mn2 O6 2.134(3) 5_666
Mn2 Nb1 3.2074(10) 6_565
Nb3 O9 1.762(4) .
Nb3 O3 1.927(3) .
Nb3 O5 1.929(3) .
Nb3 O7 2.087(3) .
Nb3 O8 2.087(3) 5_666
Nb3 O6 2.4805(9) .
Nb3 Nb3 3.2513(12) 6_565
O4 Nb1 1.962(2) 2_656
O5 Nb1 1.989(4) 2_656
O6 Nb2 2.134(3) 5_666
O6 Mn2 2.134(3) 5_666
O6 Nb3 2.4805(9) 2_656
O6 Nb1 2.507(4) 2_656
O7 Nb3 2.087(3) 6_565
O8 Nb3 2.087(3) 5_666
O8 Nb3 2.087(3) 2_656
O18 O19 1.62(5) .
O20 O21 1.60(6) .
N1 C2 1.486(7) 6
N1 C2 1.486(7) .
N1 C3 1.489(12) .
N1 C1 1.489(12) .
N2 C6 1.435(16) .
N2 C4 1.494(16) .
N2 C5 1.476(12) 6_565
N2 C5 1.476(12) .
N3 C9 1.432(16) .
N3 C7 1.474(12) 6_565
N3 C7 1.474(12) .
N3 C8 1.494(16) .
N4 C12 1.23(2) .
N4 C12 1.23(2) 7
N4 C10 1.62(3) 7
N4 C10 1.62(3) .
N4 C13 1.641(19) .
N4 C13 1.641(19) 7
N4 C11 1.81(2) .
N4 C11 1.81(2) 7
C1 H1A 0.9800 .
C1 H1B 0.9800 .
C1 H1C 0.9800 .
C2 H2A 0.9800 .
C2 H2B 0.9800 .
C2 H2C 0.9800 .
C3 H3A 0.9800 .
C3 H3C 0.9800 .
C3 H3B 0.9800 .
C4 H4A 0.9800 .
C4 H4B 0.9800 .
C4 H4C 0.9800 .
C5 H5A 0.9800 .
C5 H5B 0.9800 .
C5 H5C 0.9800 .
C7 H7A 0.9800 .
C7 H7B 0.9800 .
C7 H7C 0.9800 .
C8 H8A 0.9800 .
C8 H8B 0.9800 .
C8 H8C 0.9800 .
C10 C12 1.32(5) .
C11 C12 1.66(4) .
C12 C13 1.38(5) .
